data_9007658
loop_
_publ_author_name
'Menchetti, S.'
'Sabelli, C.'
'Trosti-Ferroni R'

_publ_section_title
;
 Probertite, CaNa[B5O7(OH)4]*3H2O: a refinement
;
_journal_name_full 'Acta Crystallographica, Section B'
_journal_page_first 3072
_journal_page_last 3075
_journal_paper_doi 10.1107/S0567740882010851
_journal_volume 38
_journal_year 1982
_chemical_formula_sum 'B5 Ca H10 Na O14'
_chemical_name_mineral Probertite
_space_group_IT_number 14
_symmetry_space_group_name_Hall '-P 2ybc'
_symmetry_space_group_name_H-M 'P 1 21/c 1'
_cell_angle_alpha 90
_cell_angle_beta 99.97
_cell_angle_gamma 90
_cell_formula_units_Z 4
_cell_length_a 6.588
_cell_length_b 12.560
_cell_length_c 13.428
_cell_volume 1094.324
_database_code_amcsd 0009784
_exptl_crystal_density_diffrn 2.132
_cod_original_formula_sum 'Ca Na B5 O14 H10'
_cod_database_code 9007658

loop_
_space_group_symop_operation_xyz
x,y,z
x,1/2-y,1/2+z
-x,1/2+y,1/2-z
-x,-y,-z

loop_
_atom_site_aniso_label
_atom_site_aniso_U_11
_atom_site_aniso_U_22
_atom_site_aniso_U_33
_atom_site_aniso_U_12
_atom_site_aniso_U_13
_atom_site_aniso_U_23
Ca 0.00791 0.00847 0.00860 0.00070 0.00043 -0.00042
Na 0.02327 0.02501 0.02286 -0.00582 -0.00417 0.00118
B1 0.00710 0.01279 0.01471 0.00050 0.00035 -0.00227
B2 0.00685 0.01287 0.01249 0.00017 0.00270 0.00067
B3 0.00857 0.01279 0.01125 -0.00132 0.00104 0.00286
B4 0.00648 0.01287 0.01214 0.00021 0.00096 0.00084
B5 0.01109 0.01135 0.01232 0.00091 0.00091 -0.00101
O3 0.00493 0.01614 0.01586 -0.00120 0.00135 -0.00429
O4 0.00770 0.01510 0.01435 0.00029 0.00078 -0.00530
O5 0.00505 0.01494 0.01506 0.00045 0.00104 -0.00320
O6 0.00561 0.00967 0.01249 0.00000 0.00104 0.00059
O7 0.00960 0.01694 0.01444 -0.00301 -0.00096 0.00539
O8 0.00461 0.01814 0.01249 -0.00008 0.00087 -0.00295
O9 0.00872 0.01726 0.01267 -0.00227 -0.00100 0.00454
O10 0.01064 0.02246 0.01639 -0.00326 -0.00426 0.00749
O11 0.00919 0.00999 0.02056 -0.00116 0.00113 -0.00093
O12 0.01766 0.02310 0.02082 0.00157 0.00057 0.00126
O13 0.03180 0.03668 0.02579 0.00661 -0.00170 -0.00379
O14 0.02208 0.01934 0.04129 -0.00334 0.00709 -0.00698
O-h1 0.01719 0.01750 0.01338 0.00260 0.00283 -0.00143
O-h2 0.01401 0.01351 0.02579 0.00178 0.00191 -0.00539

loop_
_atom_site_label
_atom_site_fract_x
_atom_site_fract_y
_atom_site_fract_z
_atom_site_U_iso_or_equiv
_atom_site_type_symbol
_atom_site_attached_hydrogens
Ca 0.34825 0.58776 0.09502 0.00849 Ca 0
Na 0.12101 0.49557 0.32427 0.02470 Na 0
B1 0.33830 0.24140 -0.05140 0.01178 B 0
B2 0.50120 0.35760 0.10300 0.01064 B 0
B3 0.12070 0.34860 0.04480 0.01089 B 0
B4 0.85350 0.43960 0.13270 0.01051 B 0
B5 0.75540 0.30920 0.25420 0.01178 B 0
O3 0.14310 0.26180 -0.01470 0.01241 O 0
O4 0.51350 0.28660 0.01800 0.01254 O 0
O5 0.28870 0.39940 0.09860 0.01178 O 0
O6 0.62990 0.45260 0.09990 0.00937 O 0
O7 0.56120 0.29790 0.19910 0.01406 O 0
O8 0.92540 0.38050 0.04900 0.01178 O 0
O9 0.90030 0.37380 0.22670 0.01317 O 0
O10 0.79560 0.24860 0.34120 0.01722 O 0
O11 0.96330 0.53980 0.15210 0.01343 O 0
O12 0.43300 0.57000 0.27890 0.02090 O 0
O13 0.78670 0.50570 0.40920 0.03230 O 0
O14 0.17370 0.64190 0.43570 0.02736 O 0
O-h1 0.33230 0.29700 -0.14910 0.01596 O 0
O-h2 0.34970 0.12570 -0.06270 0.01798 O 0
H1 0.34600 0.25600 -0.19900 0.04559 H 0
H2 0.46600 0.10500 -0.06700 0.06333 H 0
H3 0.90200 0.25500 0.37200 0.03293 H 0
H4 0.88200 0.59700 0.16100 0.04686 H 0
H5 0.46100 0.64300 0.29200 0.07219 H 0
H6 0.53600 0.54300 0.30400 0.05953 H 0
H7 0.79800 0.44700 0.45000 0.05573 H 0
H8 0.75500 0.55500 0.45500 0.06839 H 0
H9 0.07000 0.67500 0.44800 0.11019 H 0
H10 0.25900 0.69200 0.44600 0.07979 H 0

loop_
_cod_changelog_entry_id
_cod_changelog_entry_author
_cod_changelog_entry_date
_cod_changelog_entry_text
1
;cod-tools version 3.8.0
Id: cif_guess_AMCSD_atom_types 9581 2023-05-17 12:35:41Z saulius
;
2023-05-18T08:42:14+03:00
;Derived atom types and hydrogen counts
from atom names that follow the AMCSD naming convention
(Wat == water, O-H == hydroxyl).
;
2
;cod-tools version 3.10.1
Id: cif_fix_AMCSD_aniso_labels 10200 2024-08-01 14:09:44Z saulius
;
2024-08-02T12:21:07+03:00
;Changed the following '_atom_site_aniso_label' values:
'Oh1' -> 'O-h1'
'Oh2' -> 'O-h2'
;

loop_
_cod_related_entry_id
_cod_related_entry_database
_cod_related_entry_code
1 AMCSD 0009784
